data_2238267
loop_
_publ_author_name
'Mao, Qinyong'
'Taylor, Dennis K.'
'Ng, Seik Weng'
'Tiekink, Edward R. T.'

_publ_section_title
;
 Pallidol hexaacetate ethyl acetate monosolvate
;
_journal_coeditor_code SU2614
_journal_issue 7
_journal_name_full 'Acta Crystallographica Section E'
_journal_page_first o1155
_journal_page_last o1156
_journal_paper_doi 10.1107/S160053681301708X
_journal_volume 69
_journal_year 2013
_chemical_formula_iupac 'C40 H34 O12, C4 H8 O2'
_chemical_formula_moiety 'C40 H34 O12, C4 H8 O2'
_chemical_formula_sum 'C44 H42 O14'
_chemical_formula_weight 794.78
_chemical_name_common
;
Pallidol hexaacetate ethyl acetate monosolvate
;
_chemical_name_systematic
'(+-)-(4b<i>R</i>,5<i>R</i>,9b<i>R</i>,10<i>R</i>)-5,10-Bis[4-(acetyloxy)phenyl]-4b,5,9b,10-tetrahydroindeno[2,1-<i>a</i>]indene-1,3,6,8-tetrayl tetraacetate ethyl acetate monosolvate'
_space_group_IT_number 15
_symmetry_cell_setting monoclinic
_symmetry_space_group_name_Hall '-C 2yc'
_symmetry_space_group_name_H-M 'C 1 2/c 1'
_atom_sites_solution_hydrogens geom
_atom_sites_solution_primary direct
_atom_sites_solution_secondary difmap
_audit_creation_method SHELXL-97
_cell_angle_alpha 90.00
_cell_angle_beta 97.1860(10)
_cell_angle_gamma 90.00
_cell_formula_units_Z 4
_cell_length_a 13.14950(10)
_cell_length_b 12.74390(10)
_cell_length_c 24.0386(2)
_cell_measurement_reflns_used 19786
_cell_measurement_temperature 100(2)
_cell_measurement_theta_max 74.2778
_cell_measurement_theta_min 3.7037
_cell_volume 3996.65(6)
_computing_cell_refinement 'CrysAlis PRO (Agilent, 2013)'
_computing_data_collection 'CrysAlis PRO (Agilent, 2013)'
_computing_data_reduction 'CrysAlis PRO (Agilent, 2013)'
_computing_molecular_graphics
;
ORTEP-3 for Windows (Farrugia, 2012) and DIAMOND (Brandenburg,
2006)
;
_computing_publication_material 'publCIF (Westrip, 2010)'
_computing_structure_refinement 'SHELXL97 (Sheldrick, 2008)'
_computing_structure_solution 'SHELXS97 (Sheldrick, 2008)'
_diffrn_ambient_temperature 100(2)
_diffrn_detector_area_resol_mean 10.4041
_diffrn_measured_fraction_theta_full 0.985
_diffrn_measured_fraction_theta_max 0.985
_diffrn_measurement_device_type 'Agilent SuperNova Dual diffractometer with an Atlas detector'
_diffrn_measurement_method '\w scan'
_diffrn_radiation_monochromator Mirror
_diffrn_radiation_source 'SuperNova (Cu) X-ray Source'
_diffrn_radiation_type CuK\a
_diffrn_radiation_wavelength 1.54184
_diffrn_reflns_av_R_equivalents 0.0224
_diffrn_reflns_av_sigmaI/netI 0.0118
_diffrn_reflns_limit_h_max 15
_diffrn_reflns_limit_h_min -16
_diffrn_reflns_limit_k_max 15
_diffrn_reflns_limit_k_min 0
_diffrn_reflns_limit_l_max 29
_diffrn_reflns_limit_l_min 0
_diffrn_reflns_number 27173
_diffrn_reflns_theta_full 74.40
_diffrn_reflns_theta_max 74.40
_diffrn_reflns_theta_min 3.71
_diffrn_standards_decay_% 0
_diffrn_standards_interval_count 0
_diffrn_standards_interval_time 0
_diffrn_standards_number 0
_exptl_absorpt_coefficient_mu 0.825
_exptl_absorpt_correction_T_max 0.9221
_exptl_absorpt_correction_T_min 0.7900
_exptl_absorpt_correction_type multi-scan
_exptl_absorpt_process_details '(CrysAlis PRO; Agilent, 2013)'
_exptl_crystal_colour colourless
_exptl_crystal_density_diffrn 1.321
_exptl_crystal_density_method 'not measured'
_exptl_crystal_description prism
_exptl_crystal_F_000 1672
_exptl_crystal_size_max 0.30
_exptl_crystal_size_mid 0.10
_exptl_crystal_size_min 0.10
_refine_diff_density_max 0.205
_refine_diff_density_min -0.224
_refine_ls_extinction_method none
_refine_ls_goodness_of_fit_ref 1.017
_refine_ls_hydrogen_treatment constr
_refine_ls_matrix_type full
_refine_ls_number_parameters 238
_refine_ls_number_reflns 4029
_refine_ls_number_restraints 0
_refine_ls_restrained_S_all 1.017
_refine_ls_R_factor_all 0.0378
_refine_ls_R_factor_gt 0.0355
_refine_ls_shift/su_max 0.001
_refine_ls_shift/su_mean 0.000
_refine_ls_structure_factor_coef Fsqd
_refine_ls_weighting_details 'calc w=1/[\s^2^(Fo^2^)+(0.0505P)^2^+2.6990P] where P=(Fo^2^+2Fc^2^)/3'
_refine_ls_weighting_scheme calc
_refine_ls_wR_factor_gt 0.0935
_refine_ls_wR_factor_ref 0.0950
_reflns_number_gt 3714
_reflns_number_total 4029
_reflns_threshold_expression I>2\s(I)
_cod_data_source_file su2614.cif
_cod_data_source_block I
_cod_original_cell_volume 3996.65(5)
_cod_original_sg_symbol_H-M 'C 2/c'
_cod_database_code 2238267
_cod_database_fobs_code 2238267

loop_
_symmetry_equiv_pos_as_xyz
'x, y, z'
'-x, y, -z+1/2'
'x+1/2, y+1/2, z'
'-x+1/2, y+1/2, -z+1/2'
'-x, -y, -z'
'x, -y, z-1/2'
'-x+1/2, -y+1/2, -z'
'x+1/2, -y+1/2, z-1/2'

loop_
_atom_site_type_symbol
_atom_site_label
_atom_site_fract_x
_atom_site_fract_y
_atom_site_fract_z
_atom_site_U_iso_or_equiv
_atom_site_adp_type
_atom_site_calc_flag
_atom_site_refinement_flags
_atom_site_occupancy
_atom_site_symmetry_multiplicity
O O1 0.23221(6) 0.46511(7) 0.48061(3) 0.0295(2) Uani d . 1 1
O O2 0.35408(8) 0.41673(8) 0.54965(4) 0.0408(2) Uani d . 1 1
O O3 0.56127(6) 0.19610(6) 0.42147(3) 0.02298(17) Uani d . 1 1
O O4 0.63350(6) 0.31813(7) 0.48240(3) 0.02886(19) Uani d . 1 1
O O5 0.88454(6) 0.23900(7) 0.35088(3) 0.02608(19) Uani d . 1 1
O O6 0.86993(7) 0.10847(7) 0.28727(4) 0.0331(2) Uani d . 1 1
C C1 0.20807(11) 0.51331(11) 0.57260(5) 0.0374(3) Uani d . 1 1
H H1A 0.2441 0.5165 0.6108 0.056 Uiso calc R 1 1
H H1B 0.1442 0.4737 0.5727 0.056 Uiso calc R 1 1
H H1C 0.1924 0.5846 0.5589 0.056 Uiso calc R 1 1
C C2 0.27454(9) 0.46003(9) 0.53515(5) 0.0287(3) Uani d . 1 1
C C3 0.28958(8) 0.41950(9) 0.44109(4) 0.0244(2) Uani d . 1 1
C C4 0.37948(8) 0.46632(9) 0.42947(4) 0.0238(2) Uani d . 1 1
H H4 0.4048 0.5278 0.4489 0.029 Uiso calc R 1 1
C C5 0.43189(8) 0.42139(8) 0.38878(4) 0.0215(2) Uani d . 1 1
H H5 0.4939 0.4526 0.3805 0.026 Uiso calc R 1 1
C C6 0.39535(8) 0.33136(8) 0.35982(4) 0.0194(2) Uani d . 1 1
C C7 0.30498(8) 0.28622(9) 0.37288(4) 0.0238(2) Uani d . 1 1
H H7 0.2793 0.2248 0.3536 0.029 Uiso calc R 1 1
C C8 0.25172(8) 0.32971(10) 0.41377(5) 0.0270(2) Uani d . 1 1
H H8 0.1904 0.2982 0.4227 0.032 Uiso calc R 1 1
C C9 0.45295(8) 0.28440(8) 0.31499(4) 0.0184(2) Uani d . 1 1
H H9 0.4240 0.2132 0.3052 0.022 Uiso calc R 1 1
C C10 0.44581(7) 0.35182(8) 0.25998(4) 0.0185(2) Uani d . 1 1
H H10 0.4247 0.4252 0.2678 0.022 Uiso calc R 1 1
C C11 0.56755(8) 0.27379(8) 0.33139(4) 0.0188(2) Uani d . 1 1
C C12 0.62362(8) 0.30738(8) 0.28902(4) 0.0191(2) Uani d . 1 1
C C13 0.72954(8) 0.29618(8) 0.29446(4) 0.0218(2) Uani d . 1 1
H H13 0.7679 0.3192 0.2658 0.026 Uiso calc R 1 1
C C14 0.77742(8) 0.25032(9) 0.34309(4) 0.0220(2) Uani d . 1 1
C C15 0.72490(8) 0.21823(8) 0.38658(4) 0.0218(2) Uani d . 1 1
H H15 0.7599 0.1880 0.4197 0.026 Uiso calc R 1 1
C C16 0.61939(8) 0.23177(8) 0.38003(4) 0.0207(2) Uani d . 1 1
C C17 0.57259(8) 0.24896(9) 0.47149(4) 0.0229(2) Uani d . 1 1
C C18 0.49717(9) 0.20992(11) 0.50834(5) 0.0318(3) Uani d . 1 1
H H18A 0.5242 0.2217 0.5477 0.048 Uiso calc R 1 1
H H18B 0.4856 0.1347 0.5019 0.048 Uiso calc R 1 1
H H18C 0.4322 0.2477 0.4996 0.048 Uiso calc R 1 1
C C19 0.92348(9) 0.16363(9) 0.31875(4) 0.0255(2) Uani d . 1 1
C C20 1.03744(9) 0.16233(11) 0.32956(5) 0.0334(3) Uani d . 1 1
H H20A 1.0641 0.1074 0.3068 0.050 Uiso calc R 1 1
H H20B 1.0589 0.1480 0.3694 0.050 Uiso calc R 1 1
H H20C 1.0643 0.2306 0.3197 0.050 Uiso calc R 1 1

loop_
_atom_site_aniso_label
_atom_site_aniso_U_11
_atom_site_aniso_U_22
_atom_site_aniso_U_33
_atom_site_aniso_U_12
_atom_site_aniso_U_13
_atom_site_aniso_U_23
O1 0.0263(4) 0.0399(5) 0.0223(4) 0.0058(3) 0.0037(3) -0.0057(3)
O2 0.0498(6) 0.0482(6) 0.0237(4) 0.0166(5) 0.0015(4) 0.0032(4)
O3 0.0252(4) 0.0263(4) 0.0168(3) -0.0011(3) 0.0004(3) 0.0028(3)
O4 0.0302(4) 0.0337(4) 0.0223(4) -0.0028(3) 0.0017(3) -0.0036(3)
O5 0.0180(4) 0.0374(5) 0.0217(4) 0.0034(3) -0.0021(3) -0.0062(3)
O6 0.0350(5) 0.0312(4) 0.0323(4) 0.0066(4) 0.0001(3) -0.0058(4)
C1 0.0450(7) 0.0404(7) 0.0289(6) -0.0006(6) 0.0127(5) -0.0086(5)
C2 0.0362(6) 0.0282(6) 0.0221(5) -0.0005(5) 0.0055(5) -0.0006(4)
C3 0.0235(5) 0.0311(6) 0.0185(5) 0.0061(4) 0.0020(4) -0.0013(4)
C4 0.0260(5) 0.0242(5) 0.0201(5) 0.0012(4) -0.0013(4) -0.0026(4)
C5 0.0219(5) 0.0220(5) 0.0202(5) -0.0012(4) 0.0013(4) 0.0008(4)
C6 0.0195(5) 0.0219(5) 0.0159(5) 0.0017(4) -0.0015(4) 0.0018(4)
C7 0.0221(5) 0.0264(5) 0.0222(5) -0.0031(4) -0.0004(4) -0.0031(4)
C8 0.0203(5) 0.0359(6) 0.0247(5) -0.0022(4) 0.0025(4) -0.0012(5)
C9 0.0205(5) 0.0173(5) 0.0167(5) -0.0008(4) -0.0009(4) 0.0004(4)
C10 0.0205(5) 0.0172(5) 0.0172(5) 0.0009(4) 0.0003(4) 0.0005(4)
C11 0.0206(5) 0.0165(5) 0.0186(5) 0.0005(4) 0.0002(4) -0.0015(4)
C12 0.0215(5) 0.0182(5) 0.0167(5) -0.0010(4) -0.0011(4) -0.0023(4)
C13 0.0223(5) 0.0251(5) 0.0179(5) -0.0013(4) 0.0017(4) -0.0034(4)
C14 0.0179(5) 0.0260(5) 0.0209(5) 0.0014(4) -0.0023(4) -0.0058(4)
C15 0.0242(5) 0.0227(5) 0.0172(5) 0.0032(4) -0.0025(4) -0.0024(4)
C16 0.0241(5) 0.0202(5) 0.0172(5) 0.0003(4) 0.0012(4) -0.0005(4)
C17 0.0240(5) 0.0270(5) 0.0166(5) 0.0054(4) -0.0014(4) 0.0028(4)
C18 0.0305(6) 0.0432(7) 0.0220(5) 0.0002(5) 0.0043(4) 0.0066(5)
C19 0.0282(6) 0.0289(6) 0.0193(5) 0.0082(4) 0.0026(4) 0.0045(4)
C20 0.0254(6) 0.0429(7) 0.0321(6) 0.0093(5) 0.0044(5) 0.0073(5)

loop_
_atom_type_symbol
_atom_type_description
_atom_type_scat_dispersion_real
_atom_type_scat_dispersion_imag
_atom_type_scat_source
C C 0.0181 0.0091 'International Tables Vol C Tables 4.2.6.8 and 6.1.1.4'
H H 0.0000 0.0000 'International Tables Vol C Tables 4.2.6.8 and 6.1.1.4'
O O 0.0492 0.0322 'International Tables Vol C Tables 4.2.6.8 and 6.1.1.4'

loop_
_geom_angle_atom_site_label_1
_geom_angle_atom_site_label_2
_geom_angle_atom_site_label_3
_geom_angle_site_symmetry_1
_geom_angle_site_symmetry_3
_geom_angle
C2 O1 C3 . . 116.15(9)
C17 O3 C16 . . 117.01(8)
C19 O5 C14 . . 115.82(8)
C2 C1 H1A . . 109.5
C2 C1 H1B . . 109.5
H1A C1 H1B . . 109.5
C2 C1 H1C . . 109.5
H1A C1 H1C . . 109.5
H1B C1 H1C . . 109.5
O2 C2 O1 . . 122.74(11)
O2 C2 C1 . . 126.19(11)
O1 C2 C1 . . 111.06(10)
C8 C3 C4 . . 121.86(10)
C8 C3 O1 . . 118.07(10)
C4 C3 O1 . . 120.05(10)
C3 C4 C5 . . 118.44(10)
C3 C4 H4 . . 120.8
C5 C4 H4 . . 120.8
C4 C5 C6 . . 121.34(10)
C4 C5 H5 . . 119.3
C6 C5 H5 . . 119.3
C7 C6 C5 . . 118.55(10)
C7 C6 C9 . . 120.94(9)
C5 C6 C9 . . 120.51(9)
C6 C7 C8 . . 120.95(10)
C6 C7 H7 . . 119.5
C8 C7 H7 . . 119.5
C3 C8 C7 . . 118.86(10)
C3 C8 H8 . . 120.6
C7 C8 H8 . . 120.6
C11 C9 C6 . . 114.79(8)
C11 C9 C10 . . 102.76(8)
C6 C9 C10 . . 113.59(8)
C11 C9 H9 . . 108.5
C6 C9 H9 . . 108.5
C10 C9 H9 . . 108.5
C12 C10 C10 2_655 2_655 104.29(9)
C12 C10 C9 2_655 . 114.78(8)
C10 C10 C9 2_655 . 107.37(8)
C12 C10 H10 2_655 . 110.1
C10 C10 H10 2_655 . 110.1
C9 C10 H10 . . 110.1
C16 C11 C12 . . 119.00(9)
C16 C11 C9 . . 128.50(9)
C12 C11 C9 . . 112.41(9)
C13 C12 C11 . . 120.93(9)
C13 C12 C10 . 2_655 127.87(9)
C11 C12 C10 . 2_655 111.20(9)
C14 C13 C12 . . 117.83(10)
C14 C13 H13 . . 121.1
C12 C13 H13 . . 121.1
C15 C14 C13 . . 122.99(10)
C15 C14 O5 . . 117.09(9)
C13 C14 O5 . . 119.86(10)
C14 C15 C16 . . 117.63(10)
C14 C15 H15 . . 121.2
C16 C15 H15 . . 121.2
C11 C16 C15 . . 121.55(10)
C11 C16 O3 . . 118.01(9)
C15 C16 O3 . . 120.29(9)
O4 C17 O3 . . 123.38(10)
O4 C17 C18 . . 126.17(10)
O3 C17 C18 . . 110.43(10)
C17 C18 H18A . . 109.5
C17 C18 H18B . . 109.5
H18A C18 H18B . . 109.5
C17 C18 H18C . . 109.5
H18A C18 H18C . . 109.5
H18B C18 H18C . . 109.5
O6 C19 O5 . . 122.45(10)
O6 C19 C20 . . 127.18(11)
O5 C19 C20 . . 110.37(10)
C19 C20 H20A . . 109.5
C19 C20 H20B . . 109.5
H20A C20 H20B . . 109.5
C19 C20 H20C . . 109.5
H20A C20 H20C . . 109.5
H20B C20 H20C . . 109.5

loop_
_geom_bond_atom_site_label_1
_geom_bond_atom_site_label_2
_geom_bond_site_symmetry_2
_geom_bond_distance
O1 C2 . 1.3603(14)
O1 C3 . 1.4103(13)
O2 C2 . 1.1953(15)
O3 C17 . 1.3700(13)
O3 C16 . 1.4049(13)
O4 C17 . 1.1978(14)
O5 C19 . 1.3712(13)
O5 C14 . 1.4050(13)
O6 C19 . 1.1955(14)
C1 C2 . 1.4941(16)
C1 H1A . 0.9800
C1 H1B . 0.9800
C1 H1C . 0.9800
C3 C8 . 1.3807(16)
C3 C4 . 1.3835(16)
C4 C5 . 1.3886(15)
C4 H4 . 0.9500
C5 C6 . 1.3957(15)
C5 H5 . 0.9500
C6 C7 . 1.3910(15)
C6 C9 . 1.5158(14)
C7 C8 . 1.3915(15)
C7 H7 . 0.9500
C8 H8 . 0.9500
C9 C11 . 1.5152(14)
C9 C10 . 1.5697(13)
C9 H9 . 1.0000
C10 C12 2_655 1.5076(14)
C10 C10 2_655 1.560(2)
C10 H10 . 1.0000
C11 C16 . 1.3854(14)
C11 C12 . 1.3972(14)
C12 C13 . 1.3900(15)
C12 C10 2_655 1.5076(13)
C13 C14 . 1.3857(15)
C13 H13 . 0.9500
C14 C15 . 1.3849(15)
C15 C16 . 1.3873(15)
C15 H15 . 0.9500
C17 C18 . 1.4951(15)
C18 H18A . 0.9800
C18 H18B . 0.9800
C18 H18C . 0.9800
C19 C20 . 1.4886(16)
C20 H20A . 0.9800
C20 H20B . 0.9800
C20 H20C . 0.9800

loop_
_geom_hbond_atom_site_label_D
_geom_hbond_atom_site_label_H
_geom_hbond_atom_site_label_A
_geom_hbond_site_symmetry_A
_geom_hbond_distance_DH
_geom_hbond_distance_HA
_geom_hbond_distance_DA
_geom_hbond_angle_DHA
C10 H10 O6 3_455 1.00 2.51 3.5053(14) 179
C15 H15 O4 7_656 0.95 2.59 3.4834(12) 158
C20 H20A O6 2_755 0.98 2.52 3.2708(15) 133
C20 H20B O2 7_656 0.98 2.28 3.2318(16) 162

loop_
_geom_torsion_atom_site_label_1
_geom_torsion_atom_site_label_2
_geom_torsion_atom_site_label_3
_geom_torsion_atom_site_label_4
_geom_torsion_site_symmetry_1
_geom_torsion_site_symmetry_4
_geom_torsion
C3 O1 C2 O2 . . -2.36(17)
C3 O1 C2 C1 . . 178.50(10)
C2 O1 C3 C8 . . 111.57(12)
C2 O1 C3 C4 . . -70.24(14)
C8 C3 C4 C5 . . 0.54(17)
O1 C3 C4 C5 . . -177.59(9)
C3 C4 C5 C6 . . 0.24(16)
C4 C5 C6 C7 . . -0.59(15)
C4 C5 C6 C9 . . 179.16(9)
C5 C6 C7 C8 . . 0.18(16)
C9 C6 C7 C8 . . -179.57(9)
C4 C3 C8 C7 . . -0.94(17)
O1 C3 C8 C7 . . 177.22(10)
C6 C7 C8 C3 . . 0.57(17)
C7 C6 C9 C11 . . -133.77(10)
C5 C6 C9 C11 . . 46.49(13)
C7 C6 C9 C10 . . 108.39(11)
C5 C6 C9 C10 . . -71.36(12)
C11 C9 C10 C12 . 2_655 129.45(9)
C6 C9 C10 C12 . 2_655 -105.94(10)
C11 C9 C10 C10 . 2_655 14.02(9)
C6 C9 C10 C10 . 2_655 138.64(8)
C6 C9 C11 C16 . . 48.41(14)
C10 C9 C11 C16 . . 172.23(10)
C6 C9 C11 C12 . . -135.02(9)
C10 C9 C11 C12 . . -11.21(11)
C16 C11 C12 C13 . . 1.96(15)
C9 C11 C12 C13 . . -174.97(9)
C16 C11 C12 C10 . 2_655 -179.25(9)
C9 C11 C12 C10 . 2_655 3.83(12)
C11 C12 C13 C14 . . 0.27(15)
C10 C12 C13 C14 2_655 . -178.31(10)
C12 C13 C14 C15 . . -1.81(16)
C12 C13 C14 O5 . . -178.90(9)
C19 O5 C14 C15 . . 110.20(11)
C19 O5 C14 C13 . . -72.54(13)
C13 C14 C15 C16 . . 1.04(16)
O5 C14 C15 C16 . . 178.20(9)
C12 C11 C16 C15 . . -2.79(15)
C9 C11 C16 C15 . . 173.58(10)
C12 C11 C16 O3 . . -178.43(9)
C9 C11 C16 O3 . . -2.06(16)
C14 C15 C16 C11 . . 1.32(16)
C14 C15 C16 O3 . . 176.87(9)
C17 O3 C16 C11 . . -114.43(10)
C17 O3 C16 C15 . . 69.87(13)
C16 O3 C17 O4 . . -5.04(15)
C16 O3 C17 C18 . . 173.34(9)
C14 O5 C19 O6 . . -2.25(15)
C14 O5 C19 C20 . . 178.01(9)
